data_7123934
loop_
_publ_author_name
'Zhou, Yao'
'Wang, Ya'
'Lou, Yixian'
'Song, Qiuling'

_publ_section_title
;
 Facile Synthesis of 1,2-Thiobenzonitriles via Cu-Catalyzed
 Denitrogenative Radical Coupling Reaction
;
_journal_name_full 'Chemical Communications'
_journal_paper_doi 10.1039/C9CC05099J
_journal_year 2019
_chemical_formula_moiety 'C14 H9 N O S'
_chemical_formula_sum 'C14 H9 N O S'
_chemical_formula_weight 239.30
_space_group_crystal_system monoclinic
_space_group_IT_number 14
_space_group_name_Hall '-P 2ybc'
_space_group_name_H-M_alt 'P 1 21/c 1'
_symmetry_Int_Tables_number 14
_symmetry_space_group_name_Hall '-P 2ybc'
_symmetry_space_group_name_H-M 'P 1 21/c 1'
_atom_sites_solution_primary dual
_audit_block_doi 10.5517/ccdc.csd.cc20jwyd
_audit_creation_date 2018-08-01
_audit_creation_method
;
Olex2 1.2
(compiled 2017.03.28 svn.r3405 for OlexSys, GUI svn.r5335)
;
_audit_update_record
;
2019-07-27 deposited with the CCDC.    2019-08-01 downloaded from the CCDC.
;
_cell_angle_alpha 90
_cell_angle_beta 99.535(10)
_cell_angle_gamma 90
_cell_formula_units_Z 4
_cell_length_a 7.2127(8)
_cell_length_b 13.0460(12)
_cell_length_c 11.9273(15)
_cell_measurement_reflns_used 986
_cell_measurement_temperature 298
_cell_measurement_theta_max 26.5530
_cell_measurement_theta_min 4.2390
_cell_volume 1106.8(2)
_computing_cell_refinement 'CrysAlisPro 1.171.38.41 (Rigaku OD, 2015)'
_computing_data_collection 'CrysAlisPro 1.171.38.41 (Rigaku OD, 2015)'
_computing_data_reduction 'CrysAlisPro 1.171.38.41 (Rigaku OD, 2015)'
_computing_molecular_graphics 'Olex2 (Dolomanov et al., 2009)'
_computing_publication_material 'Olex2 (Dolomanov et al., 2009)'
_computing_structure_refinement 'olex2.refine (Bourhis et al., 2015)'
_computing_structure_solution 'ShelXT (Sheldrick, 2015)'
_diffrn_ambient_temperature 298
_diffrn_detector 'CCD plate'
_diffrn_detector_area_resol_mean 16.1213
_diffrn_detector_type Eos
_diffrn_measured_fraction_theta_full 0.9964
_diffrn_measured_fraction_theta_max 0.9964
_diffrn_measurement_details
;
List of Runs (angles in degrees, time in seconds):

  # Type    Start    End  Width  t~exp~   \w     \q     \k     \f   Frames
#--------------------------------------------------------------------------
  1  \w     -3.00  82.00   1.00   22.50    --   15.49  38.00 -90.00   85
  2  \w    -17.00  10.00   1.00   22.50    --  -16.12 -99.00-120.00   27
  3  \w    -52.00 -26.00   1.00   22.50    --   15.49 -77.00 120.00   26
  4  \w     16.00  41.00   1.00   22.50    --   15.49 -77.00 120.00   25
  5  \w     35.00  86.00   1.00   22.50    --   15.49 178.00-120.00   51
;
_diffrn_measurement_device 'four-circle diffractometer'
_diffrn_measurement_device_type 'Xcalibur, Eos, Gemini'
_diffrn_measurement_method '\w scans'
_diffrn_orient_matrix_type 'CrysAlisPro convention (1999,Acta A55,543-557)'
_diffrn_orient_matrix_UB_11 -0.0019455000
_diffrn_orient_matrix_UB_12 -0.0519728000
_diffrn_orient_matrix_UB_13 0.0173787000
_diffrn_orient_matrix_UB_21 -0.0200486000
_diffrn_orient_matrix_UB_22 -0.0154996000
_diffrn_orient_matrix_UB_23 -0.0576776000
_diffrn_orient_matrix_UB_31 0.0976904000
_diffrn_orient_matrix_UB_32 -0.0042613000
_diffrn_orient_matrix_UB_33 -0.0012766000
_diffrn_radiation_monochromator graphite
_diffrn_radiation_probe x-ray
_diffrn_radiation_type 'Mo K\a'
_diffrn_radiation_wavelength 0.71073
_diffrn_reflns_av_R_equivalents 0.0360
_diffrn_reflns_av_unetI/netI 0.0763
_diffrn_reflns_limit_h_max 9
_diffrn_reflns_limit_h_min -9
_diffrn_reflns_limit_k_max 16
_diffrn_reflns_limit_k_min -17
_diffrn_reflns_limit_l_max 9
_diffrn_reflns_limit_l_min -16
_diffrn_reflns_number 5124
_diffrn_reflns_theta_full 24.9981
_diffrn_reflns_theta_max 25.00
_diffrn_reflns_theta_min 3.57
_diffrn_source 'fine-focus sealed X-ray tube'
_diffrn_source_type 'Enhance (Mo) X-ray Source'
_exptl_absorpt_coefficient_mu 0.271
_exptl_absorpt_correction_T_max 1.00000
_exptl_absorpt_correction_T_min 0.74425
_exptl_absorpt_correction_type multi-scan
_exptl_absorpt_process_details
;
CrysAlisPro 1.171.38.41 (Rigaku Oxford Diffraction, 2015)
Empirical absorption correction using spherical harmonics,
 implemented in SCALE3 ABSPACK scaling algorithm.
;
_exptl_crystal_colour white
_exptl_crystal_density_diffrn 1.4360
_exptl_crystal_description block
_exptl_crystal_F_000 496.6926
_exptl_crystal_size_max 0.99
_exptl_crystal_size_mid 0.75
_exptl_crystal_size_min 0.58
_refine_diff_density_max 0.3869
_refine_diff_density_min -0.3713
_refine_diff_density_rms 0.0928
_refine_ls_d_res_high 0.8409
_refine_ls_d_res_low 5.7045
_refine_ls_goodness_of_fit_ref 0.8443
_refine_ls_hydrogen_treatment constr
_refine_ls_matrix_type full
_refine_ls_number_constraints 16
_refine_ls_number_parameters 155
_refine_ls_number_reflns 1945
_refine_ls_number_restraints 0
_refine_ls_restrained_S_all 0.8443
_refine_ls_R_factor_all 0.0868
_refine_ls_R_factor_gt 0.0499
_refine_ls_shift/su_max 0.0000
_refine_ls_shift/su_mean 0.0000
_refine_ls_structure_factor_coef Fsqd
_refine_ls_weighting_details 'w=1/[\s^2^(Fo^2^)+(0.1P)^2^] where P=(Fo^2^+2Fc^2^)/3'
_refine_ls_weighting_scheme calc
_refine_ls_wR_factor_gt 0.1214
_refine_ls_wR_factor_ref 0.1443
_reflns_Friedel_coverage 0.0
_reflns_limit_h_max 8
_reflns_limit_h_min -8
_reflns_limit_k_max 15
_reflns_limit_k_min 0
_reflns_limit_l_max 14
_reflns_limit_l_min 0
_reflns_number_gt 1309
_reflns_number_total 1945
_reflns_threshold_expression I>=2u(I)
_cod_data_source_file c9cc05099j2.cif
_cod_data_source_block exp_5832
_cod_database_code 7123934
_reflns_odcompleteness_completeness 99.58
_reflns_odcompleteness_iscentric 1
_reflns_odcompleteness_theta 26.32
_olex2_refinement_description
;
1. Fixed Uiso
 At 1.2 times of:
  All C(H) groups
 At 1.5 times of:
  All C(H,H,H) groups
2.a Aromatic/amide H refined with riding coordinates:
 C00D(H00D), C00E(H00E), C00A(H00A), C009(H009), C00B(H00B), C008(H008)
2.b Idealised Me refined as rotating group:
 C00H(H00c,H00f,H00g)
;
_olex2_submission_special_instructions 'No special instructions were received'
_oxdiff_exptl_absorpt_empirical_details
;
Empirical correction (ABSPACK) includes:
- Absorption correction using spherical harmonics
- Frame scaling
;
_oxdiff_exptl_absorpt_empirical_full_max 1.520
_oxdiff_exptl_absorpt_empirical_full_min 0.724

loop_
_space_group_symop_id
_space_group_symop_operation_xyz
1 x,y,z
2 -x,y+1/2,-z+1/2
3 -x,-y,-z
4 x,-y-1/2,z-1/2

loop_
_atom_site_label
_atom_site_type_symbol
_atom_site_fract_x
_atom_site_fract_y
_atom_site_fract_z
_atom_site_U_iso_or_equiv
_atom_site_adp_type
_atom_site_occupancy
_atom_site_refinement_flags_posn
S01 S 0.21822(10) 0.38237(5) 0.40091(7) 0.0499(3) Uani 1.000000 .
O1 O 0.1308(3) 0.82762(15) 0.36941(19) 0.0586(6) Uani 1.000000 .
C003 C 0.2903(3) 0.5014(2) 0.5789(2) 0.0375(7) Uani 1.000000 .
C004 C 0.2306(3) 0.5684(2) 0.4834(2) 0.0382(7) Uani 1.000000 .
C005 C 0.2896(3) 0.3996(2) 0.5453(2) 0.0411(7) Uani 1.000000 .
C006 C 0.3420(4) 0.3214(2) 0.6251(3) 0.0457(8) Uani 1.000000 .
C007 C 0.1531(4) 0.7241(2) 0.3819(3) 0.0445(7) Uani 1.000000 .
C008 C 0.2139(3) 0.6746(2) 0.4829(2) 0.0413(7) Uani 1.000000 .
C009 C 0.1257(4) 0.5642(2) 0.2807(3) 0.0512(8) Uani 1.000000 .
C00A C 0.3451(4) 0.5254(2) 0.6930(3) 0.0456(7) Uani 1.000000 .
C00B C 0.1078(4) 0.6687(2) 0.2818(3) 0.0493(8) Uani 1.000000 .
C00C C 0.1876(3) 0.5139(2) 0.3832(2) 0.0421(7) Uani 1.000000 .
C00D C 0.3953(4) 0.3478(2) 0.7374(3) 0.0509(8) Uani 1.000000 .
C00E C 0.3979(4) 0.4494(2) 0.7713(3) 0.0515(8) Uani 1.000000 .
N00F N 0.3337(5) 0.1343(2) 0.5579(3) 0.0840(10) Uani 1.000000 .
C00G C 0.3377(4) 0.2165(3) 0.5890(3) 0.0575(9) Uani 1.000000 .
C00H C 0.1702(5) 0.8882(2) 0.4681(3) 0.0626(9) Uani 1.000000 .
H00D H 0.4300(4) 0.2968(2) 0.7913(3) 0.0611(9) Uiso 1.000000 R
H00E H 0.4356(4) 0.4661(2) 0.8475(3) 0.0618(10) Uiso 1.000000 R
H00A H 0.3460(4) 0.5934(2) 0.7164(3) 0.0548(9) Uiso 1.000000 R
H009 H 0.0971(4) 0.5277(2) 0.2131(3) 0.0614(9) Uiso 1.000000 R
H00B H 0.0645(4) 0.7031(2) 0.2142(3) 0.0592(9) Uiso 1.000000 R
H008 H 0.2435(3) 0.7117(2) 0.5502(2) 0.0496(8) Uiso 1.000000 R
H00c H 0.150(3) 0.9591(3) 0.4483(4) 0.0938(14) Uiso 1.000000 GR
H00f H 0.089(2) 0.8685(11) 0.5205(8) 0.0938(14) Uiso 1.000000 GR
H00g H 0.2988(10) 0.8784(13) 0.5029(10) 0.0938(14) Uiso 1.000000 GR

loop_
_atom_site_aniso_label
_atom_site_aniso_U_11
_atom_site_aniso_U_22
_atom_site_aniso_U_33
_atom_site_aniso_U_12
_atom_site_aniso_U_13
_atom_site_aniso_U_23
S01 0.0567(5) 0.0468(5) 0.0467(5) -0.0033(4) 0.0102(4) -0.0117(4)
O1 0.0809(15) 0.0475(13) 0.0472(14) 0.0084(11) 0.0099(12) 0.0048(11)
C003 0.0318(12) 0.0409(15) 0.0396(17) -0.0011(12) 0.0051(12) -0.0041(14)
C004 0.0325(13) 0.0464(17) 0.0367(17) -0.0005(11) 0.0088(12) -0.0028(15)
C005 0.0326(13) 0.0476(17) 0.0441(18) -0.0038(12) 0.0095(12) -0.0056(15)
C006 0.0384(14) 0.0436(17) 0.055(2) -0.0013(12) 0.0082(14) -0.0010(16)
C007 0.0458(15) 0.0475(17) 0.0417(19) 0.0026(13) 0.0113(14) 0.0039(16)
C008 0.0440(15) 0.0453(17) 0.0355(17) -0.0012(12) 0.0087(13) -0.0067(15)
C009 0.0539(16) 0.064(2) 0.0358(18) -0.0040(15) 0.0066(14) -0.0116(17)
C00A 0.0473(15) 0.0449(17) 0.0435(18) -0.0016(13) 0.0041(13) -0.0065(16)
C00B 0.0557(17) 0.059(2) 0.0321(17) 0.0044(15) 0.0049(14) 0.0011(16)
C00C 0.0389(13) 0.0498(17) 0.0382(18) -0.0022(12) 0.0086(13) -0.0073(15)
C00D 0.0506(17) 0.0512(18) 0.050(2) 0.0025(14) 0.0048(15) 0.0117(17)
C00E 0.0565(17) 0.0564(19) 0.0388(18) 0.0022(15) -0.0006(14) 0.0008(17)
N00F 0.102(2) 0.0476(18) 0.099(3) 0.0025(16) 0.005(2) -0.0091(18)
C00G 0.0561(18) 0.052(2) 0.063(2) 0.0007(16) 0.0052(16) 0.0037(19)
C00H 0.083(2) 0.0446(18) 0.058(2) 0.0060(17) 0.0065(18) 0.0014(18)

loop_
_atom_type_symbol
_atom_type_scat_dispersion_real
_atom_type_scat_dispersion_imag
_atom_type_scat_Cromer_Mann_a1
_atom_type_scat_Cromer_Mann_a2
_atom_type_scat_Cromer_Mann_a3
_atom_type_scat_Cromer_Mann_a4
_atom_type_scat_Cromer_Mann_b1
_atom_type_scat_Cromer_Mann_b2
_atom_type_scat_Cromer_Mann_b3
_atom_type_scat_Cromer_Mann_b4
_atom_type_scat_Cromer_Mann_c
_atom_type_scat_source
_atom_type_scat_dispersion_source
H 0.00000 0.00000 0.49300 0.32291 0.14019 0.04081 10.51090 26.12570 3.14236 57.79970 0.0030380000826 'International Tables Volume C Table 6.1.1.4 (pp. 500-502)' 'Henke, Gullikson and Davis, At. Data and Nucl. Data Tables, 1993, 54, 2'
C 0.00347 0.00161 2.31000 1.02000 1.58860 0.86500 20.84390 10.20750 0.56870 51.65120 0.215599998832 'International Tables Volume C Table 6.1.1.4 (pp. 500-502)' 'Henke, Gullikson and Davis, At. Data and Nucl. Data Tables, 1993, 54, 2'
S 0.12424 0.12443 6.90530 5.20340 1.43790 1.58630 1.46790 22.21510 0.25360 56.17200 0.866900026798 'International Tables Volume C Table 6.1.1.4 (pp. 500-502)' 'Henke, Gullikson and Davis, At. Data and Nucl. Data Tables, 1993, 54, 2'
O 0.01158 0.00611 3.04850 2.28680 1.54630 0.86700 13.27710 5.70110 0.32390 32.90890 0.250800013542 'International Tables Volume C Table 6.1.1.4 (pp. 500-502)' 'Henke, Gullikson and Davis, At. Data and Nucl. Data Tables, 1993, 54, 2'
N 0.00653 0.00323 12.21260 3.13220 2.01250 1.16630 0.00570 9.89330 28.99750 0.58260 -11.5290002823 'International Tables Volume C Table 6.1.1.4 (pp. 500-502)' 'Henke, Gullikson and Davis, At. Data and Nucl. Data Tables, 1993, 54, 2'

loop_
_geom_angle_atom_site_label_1
_geom_angle_atom_site_label_2
_geom_angle_atom_site_label_3
_geom_angle
C00C S01 C005 90.22(13)
C00H O1 C007 117.4(2)
C005 C003 C004 111.4(3)
C00A C003 C004 129.5(3)
C00A C003 C005 119.1(3)
C008 C004 C003 128.3(3)
C00C C004 C003 111.5(3)
C00C C004 C008 120.2(3)
C003 C005 S01 113.5(2)
C006 C005 S01 125.7(2)
C006 C005 C003 120.8(3)
C00D C006 C005 118.6(3)
C00G C006 C005 120.1(3)
C00G C006 C00D 121.4(3)
C008 C007 O1 125.1(3)
C00B C007 O1 114.5(3)
C00B C007 C008 120.4(3)
C007 C008 C004 119.1(3)
H008 C008 C004 120.46(17)
H008 C008 C007 120.46(17)
C00C C009 C00B 118.6(3)
H009 C009 C00B 120.72(18)
H009 C009 C00C 120.72(18)
C00E C00A C003 120.4(3)
H00A C00A C003 119.80(16)
H00A C00A C00E 119.80(18)
C009 C00B C007 121.2(3)
H00B C00B C007 119.42(18)
H00B C00B C009 119.42(18)
C004 C00C S01 113.4(2)
C009 C00C S01 126.0(2)
C009 C00C C004 120.6(3)
C00E C00D C006 120.8(3)
H00D C00D C006 119.58(18)
H00D C00D C00E 119.58(18)
C00D C00E C00A 120.2(3)
H00E C00E C00A 119.88(18)
H00E C00E C00D 119.88(18)
N00F C00G C006 178.4(4)
H00c C00H O1 109.5
H00f C00H O1 109.5
H00f C00H H00c 109.5
H00g C00H O1 109.5
H00g C00H H00c 109.5
H00g C00H H00f 109.5

loop_
_geom_bond_atom_site_label_1
_geom_bond_atom_site_label_2
_geom_bond_distance
S01 C005 1.729(3)
S01 C00C 1.738(3)
O1 C007 1.365(3)
O1 C00H 1.408(4)
C003 C004 1.444(4)
C003 C005 1.387(4)
C003 C00A 1.388(4)
C004 C008 1.392(4)
C004 C00C 1.381(4)
C005 C006 1.403(4)
C006 C00D 1.375(4)
C006 C00G 1.433(4)
C007 C008 1.374(4)
C007 C00B 1.388(4)
C008 H008 0.9300
C009 C00B 1.369(4)
C009 C00C 1.394(4)
C009 H009 0.9300
C00A C00E 1.372(4)
C00A H00A 0.9300
C00B H00B 0.9300
C00D C00E 1.384(4)
C00D H00D 0.9300
C00E H00E 0.9300
N00F C00G 1.134(4)
C00H H00c 0.9600
C00H H00f 0.9600
C00H H00g 0.9600
